data_2217223
loop_
_publ_author_name
'Naser Eltaher Eltayeb'
'Siang Guan Teoh'
'Suchada Chantrapromma'
'Hoong-Kun Fun'
'Rohana Adnan'

_publ_section_title
Chlorido{4,4'-dichloro-2,2'-[1,2-phenylenebis(nitrilomethylidyne)]diphenolato-\k^4^<i>O</i>,<i>N</i>,<i>N</i>',<i>O</i>'}(methanol-\k<i>O</i>)manganese(III)
_journal_coeditor_code NG2401
_journal_issue 1
_journal_name_full 'Acta Crystallographica Section E'
_journal_page_first m124
_journal_page_last m125
_journal_paper_doi 10.1107/S1600536807064240
_journal_volume 64
_journal_year 2008
_chemical_formula_iupac '[Mn (C20 H12 N2 O2 Cl2) Cl (C H4 O)]'
_chemical_formula_moiety 'C21 H16 Cl3 Mn N2 O3'
_chemical_formula_sum 'C21 H16 Cl3 Mn N2 O3'
_chemical_formula_weight 505.65
_chemical_name_systematic
Chlorido{4,4'-dichloro-2,2'-[1,2-phenylenebis(nitrilomethylidyne)]diphenolato-\k^4^<i>O</i>,<i>N</i>,<i>N</i>',<i>O</i>'}(methanol-\kO)manganese(III)
_space_group_IT_number 14
_symmetry_cell_setting monoclinic
_symmetry_space_group_name_Hall '-P 2ybc'
_symmetry_space_group_name_H-M 'P 1 21/c 1'
_atom_sites_solution_hydrogens geom
_atom_sites_solution_primary direct
_atom_sites_solution_secondary difmap
_audit_creation_method SHELXL-97
_cell_angle_alpha 90.00
_cell_angle_beta 124.672(2)
_cell_angle_gamma 90.00
_cell_formula_units_Z 4
_cell_length_a 15.9183(4)
_cell_length_b 6.6305(2)
_cell_length_c 23.3399(6)
_cell_measurement_reflns_used 5384
_cell_measurement_temperature 100.00(10)
_cell_measurement_theta_max 29.00
_cell_measurement_theta_min 1.50
_cell_volume 2025.99(11)
_computing_cell_refinement 'APEX2 (Bruker, 2005)'
_computing_data_collection 'APEX2 (Bruker, 2005)'
_computing_data_reduction 'SAINT (Bruker, 2005)'
_computing_molecular_graphics 'SHELXTL (Sheldrick, 1998)'
_computing_publication_material
;
SHELXTL  (Sheldrick, 1998) and PLATON (Spek, 2003)
;
_computing_structure_refinement 'SHELXTL (Sheldrick, 1998)'
_computing_structure_solution 'SHELXTL (Sheldrick, 1998)'
_diffrn_ambient_temperature 100.00(10)
_diffrn_detector_area_resol_mean 8.33
_diffrn_measured_fraction_theta_full 1.000
_diffrn_measured_fraction_theta_max 1.000
_diffrn_measurement_device_type
;
Bruker SMART APEX2 CCD area-detector diffractometer
;
_diffrn_measurement_method '\w scans'
_diffrn_radiation_monochromator graphite
_diffrn_radiation_source 'medium-focus sealed tube'
_diffrn_radiation_type MoK\a
_diffrn_radiation_wavelength 0.71073
_diffrn_reflns_av_R_equivalents 0.0538
_diffrn_reflns_av_sigmaI/netI 0.0482
_diffrn_reflns_limit_h_max 21
_diffrn_reflns_limit_h_min -21
_diffrn_reflns_limit_k_max 9
_diffrn_reflns_limit_k_min -9
_diffrn_reflns_limit_l_max 31
_diffrn_reflns_limit_l_min -31
_diffrn_reflns_number 22773
_diffrn_reflns_theta_full 29.00
_diffrn_reflns_theta_max 29.00
_diffrn_reflns_theta_min 1.56
_diffrn_standards_number 0
_exptl_absorpt_coefficient_mu 1.074
_exptl_absorpt_correction_T_max 0.9634
_exptl_absorpt_correction_T_min 0.5835
_exptl_absorpt_correction_type multi-scan
_exptl_absorpt_process_details '(SADABS; Bruker, 2005)'
_exptl_crystal_colour Brown
_exptl_crystal_density_diffrn 1.658
_exptl_crystal_density_method 'not measured'
_exptl_crystal_description Needle
_exptl_crystal_F_000 1024
_exptl_crystal_size_max 0.56
_exptl_crystal_size_mid 0.09
_exptl_crystal_size_min 0.04
_refine_diff_density_max 1.552
_refine_diff_density_min -0.467
_refine_ls_extinction_method none
_refine_ls_goodness_of_fit_ref 1.092
_refine_ls_hydrogen_treatment constr
_refine_ls_matrix_type full
_refine_ls_number_parameters 272
_refine_ls_number_reflns 5384
_refine_ls_number_restraints 0
_refine_ls_restrained_S_all 1.092
_refine_ls_R_factor_all 0.0584
_refine_ls_R_factor_gt 0.0418
_refine_ls_shift/su_max 0.002
_refine_ls_shift/su_mean <0.001
_refine_ls_structure_factor_coef Fsqd
_refine_ls_weighting_details 'calc w=1/[\s^2^(Fo^2^)+(0.0470P)^2^+0.9163P] where P=(Fo^2^+2Fc^2^)/3'
_refine_ls_weighting_scheme calc
_refine_ls_wR_factor_gt 0.1002
_refine_ls_wR_factor_ref 0.1080
_reflns_number_gt 4153
_reflns_number_total 5384
_reflns_threshold_expression 'I > 2\s(I)'
_cod_data_source_file ng2401.cif
_cod_data_source_block I
_cod_depositor_comments
;
The following automatic conversions were performed:
'_symmetry_cell_setting' value 'Monoclinic' changed to 'monoclinic'
according to '/home/saulius/struct/CIF-dictionaries/cif_core.dic'
dictionary named 'cif_core.dic' version 2.4.1 from 2010-06-29.

Automatic conversion script
Id: cif_fix_enum 1527 2010-12-29 10:47:43Z saulius 

The following automatic conversions were performed:

'_symmetry_cell_setting' value 'Monoclinic' changed to 'monoclinic'
according to /home/saulius/struct/CIF-dictionaries/cif_core.dic
dictionary named 'cif_core.dic' version 2.4.1 from 2010-06-29.

Automatic conversion script
Id: cif_fix_values 1715 2011-07-08 13:25:40Z adriana 
;
_cod_original_cell_volume 2025.99(10)
_cod_original_sg_symbol_H-M 'P 21/c'
_cod_database_code 2217223
_cod_database_fobs_code 2217223

loop_
_symmetry_equiv_pos_as_xyz
'x, y, z'
'-x, y+1/2, -z+1/2'
'-x, -y, -z'
'x, -y-1/2, z-1/2'

loop_
_atom_site_type_symbol
_atom_site_label
_atom_site_fract_x
_atom_site_fract_y
_atom_site_fract_z
_atom_site_U_iso_or_equiv
_atom_site_adp_type
_atom_site_calc_flag
_atom_site_refinement_flags
_atom_site_occupancy
Mn Mn1 0.38124(2) 0.58871(6) 0.592785(16) 0.01538(10) Uani d . 1
Cl Cl1 0.34939(4) 0.25637(10) 0.52850(3) 0.01860(13) Uani d . 1
Cl Cl2 -0.09275(5) 0.72592(12) 0.56471(3) 0.02870(16) Uani d . 1
Cl Cl3 0.92504(4) 0.60705(12) 0.74512(3) 0.02954(17) Uani d . 1
O O1 0.31347(12) 0.5137(3) 0.63441(8) 0.0189(4) Uani d . 1
O O2 0.50867(12) 0.5203(3) 0.67240(8) 0.0189(4) Uani d . 1
O O3 0.39833(13) 0.9150(3) 0.63460(8) 0.0220(4) Uani d . 1
H H1O3 0.3759 0.9889 0.6041 0.026 Uiso d R 1
N N1 0.25509(14) 0.7054(3) 0.51017(9) 0.0158(4) Uani d . 1
N N2 0.44238(14) 0.6915(3) 0.54358(9) 0.0150(4) Uani d . 1
C C1 0.22094(17) 0.5628(4) 0.61572(12) 0.0184(5) Uani d . 1
C C2 0.18875(18) 0.4945(4) 0.65745(12) 0.0220(5) Uani d . 1
H H2A 0.2325 0.4155 0.6963 0.026 Uiso d R 1
C C3 0.09306(19) 0.5431(4) 0.64153(12) 0.0231(6) Uani d . 1
H H3A 0.0728 0.4952 0.6694 0.028 Uiso d R 1
C C4 0.02714(17) 0.6633(4) 0.58403(12) 0.0214(5) Uani d . 1
C C5 0.05423(18) 0.7289(4) 0.54092(12) 0.0210(5) Uani d . 1
H H5A 0.0088 0.8059 0.5019 0.025 Uiso d R 1
C C6 0.15150(17) 0.6792(4) 0.55588(12) 0.0183(5) Uani d . 1
C C7 0.17185(17) 0.7418(4) 0.50609(11) 0.0183(5) Uani d . 1
H H7A 0.1211 0.8146 0.4677 0.022 Uiso d R 1
C C8 0.26702(17) 0.7624(4) 0.45641(11) 0.0152(5) Uani d . 1
C C9 0.18680(17) 0.8169(4) 0.38927(11) 0.0189(5) Uani d . 1
H H9A 0.1200 0.8163 0.3769 0.023 Uiso d R 1
C C10 0.20691(18) 0.8716(4) 0.34132(11) 0.0198(5) Uani d . 1
H H10A 0.1535 0.9084 0.2965 0.024 Uiso d R 1
C C11 0.30626(18) 0.8721(4) 0.35933(12) 0.0198(5) Uani d . 1
H H11A 0.3189 0.9102 0.3265 0.024 Uiso d R 1
C C12 0.38699(17) 0.8165(4) 0.42562(11) 0.0173(5) Uani d . 1
H H12A 0.4535 0.8174 0.4375 0.021 Uiso d R 1
C C13 0.36721(16) 0.7592(4) 0.47441(11) 0.0148(4) Uani d . 1
C C14 0.53947(17) 0.6908(4) 0.56893(11) 0.0163(5) Uani d . 1
H H14A 0.5587 0.7369 0.5403 0.020 Uiso d R 1
C C15 0.61905(16) 0.6240(4) 0.63775(11) 0.0159(5) Uani d . 1
C C16 0.72077(17) 0.6399(4) 0.65662(12) 0.0189(5) Uani d . 1
H H16A 0.7333 0.6881 0.6247 0.023 Uiso d R 1
C C17 0.80005(17) 0.5842(4) 0.72182(12) 0.0211(5) Uani d . 1
C C18 0.78387(18) 0.5105(4) 0.77090(12) 0.0227(5) Uani d . 1
H H18A 0.8391 0.4758 0.8154 0.027 Uiso d R 1
C C19 0.68541(18) 0.4893(4) 0.75304(11) 0.0210(5) Uani d . 1
H H19A 0.6748 0.4376 0.7855 0.025 Uiso d R 1
C C20 0.60042(17) 0.5451(4) 0.68617(11) 0.0165(5) Uani d . 1
C C21 0.4985(2) 0.9955(5) 0.69176(13) 0.0304(6) Uani d . 1
H H21A 0.4901 1.1303 0.7027 0.046 Uiso calc R 1
H H21B 0.5444 0.9968 0.6775 0.046 Uiso calc R 1
H H21C 0.5261 0.9116 0.7322 0.046 Uiso calc R 1

loop_
_atom_site_aniso_label
_atom_site_aniso_U_11
_atom_site_aniso_U_22
_atom_site_aniso_U_33
_atom_site_aniso_U_12
_atom_site_aniso_U_13
_atom_site_aniso_U_23
Mn1 0.01368(16) 0.0184(2) 0.01457(16) 0.00078(15) 0.00836(13) 0.00217(15)
Cl1 0.0184(3) 0.0183(3) 0.0200(2) -0.0003(2) 0.0115(2) 0.0002(2)
Cl2 0.0230(3) 0.0326(4) 0.0394(3) -0.0020(3) 0.0231(3) -0.0054(3)
Cl3 0.0130(3) 0.0404(4) 0.0285(3) 0.0003(3) 0.0078(2) -0.0028(3)
O1 0.0176(7) 0.0222(10) 0.0184(7) 0.0017(8) 0.0112(6) 0.0044(7)
O2 0.0162(7) 0.0230(10) 0.0164(7) 0.0010(8) 0.0087(6) 0.0033(7)
O3 0.0265(9) 0.0200(10) 0.0194(7) 0.0006(8) 0.0130(7) 0.0015(7)
N1 0.0153(8) 0.0171(11) 0.0151(8) 0.0004(8) 0.0086(7) 0.0011(8)
N2 0.0145(8) 0.0158(11) 0.0153(8) 0.0012(8) 0.0088(7) 0.0006(8)
C1 0.0179(10) 0.0187(14) 0.0201(10) -0.0025(10) 0.0116(9) -0.0034(10)
C2 0.0247(12) 0.0209(14) 0.0224(11) -0.0028(11) 0.0146(10) -0.0015(11)
C3 0.0263(12) 0.0258(15) 0.0248(11) -0.0079(12) 0.0191(10) -0.0060(11)
C4 0.0175(11) 0.0230(14) 0.0273(11) -0.0049(11) 0.0149(10) -0.0085(11)
C5 0.0172(10) 0.0220(14) 0.0246(11) -0.0017(11) 0.0124(9) -0.0024(11)
C6 0.0168(10) 0.0193(13) 0.0202(10) -0.0011(10) 0.0114(9) -0.0005(10)
C7 0.0158(10) 0.0214(14) 0.0165(9) 0.0013(10) 0.0085(8) 0.0019(10)
C8 0.0173(10) 0.0143(12) 0.0162(9) -0.0007(10) 0.0110(8) -0.0002(9)
C9 0.0133(10) 0.0237(14) 0.0158(10) 0.0010(10) 0.0061(8) 0.0005(10)
C10 0.0195(11) 0.0204(14) 0.0153(10) 0.0007(11) 0.0073(9) 0.0031(10)
C11 0.0251(12) 0.0180(13) 0.0185(10) 0.0021(11) 0.0136(9) 0.0018(10)
C12 0.0161(10) 0.0180(13) 0.0182(10) -0.0008(10) 0.0100(9) -0.0023(10)
C13 0.0170(10) 0.0118(12) 0.0148(9) 0.0001(10) 0.0085(8) -0.0014(9)
C14 0.0189(10) 0.0145(13) 0.0166(9) -0.0002(10) 0.0108(9) -0.0014(9)
C15 0.0158(10) 0.0128(12) 0.0182(10) 0.0019(10) 0.0092(9) 0.0002(9)
C16 0.0181(11) 0.0165(13) 0.0214(10) 0.0002(10) 0.0109(9) -0.0022(10)
C17 0.0141(10) 0.0203(14) 0.0244(11) 0.0008(10) 0.0082(9) -0.0028(11)
C18 0.0173(11) 0.0222(15) 0.0189(10) 0.0042(11) 0.0044(9) 0.0007(11)
C19 0.0214(11) 0.0218(14) 0.0174(10) 0.0008(11) 0.0096(9) 0.0017(10)
C20 0.0166(10) 0.0127(12) 0.0174(10) 0.0015(10) 0.0079(8) -0.0009(9)
C21 0.0342(14) 0.0317(17) 0.0294(13) -0.0008(14) 0.0206(12) -0.0032(13)

loop_
_atom_type_symbol
_atom_type_description
_atom_type_scat_dispersion_real
_atom_type_scat_dispersion_imag
_atom_type_scat_source
C C 0.0033 0.0016 'International Tables Vol C Tables 4.2.6.8 and 6.1.1.4'
H H 0.0000 0.0000 'International Tables Vol C Tables 4.2.6.8 and 6.1.1.4'
Cl Cl 0.1484 0.1585 'International Tables Vol C Tables 4.2.6.8 and 6.1.1.4'
Mn Mn 0.3368 0.7283 'International Tables Vol C Tables 4.2.6.8 and 6.1.1.4'
N N 0.0061 0.0033 'International Tables Vol C Tables 4.2.6.8 and 6.1.1.4'
O O 0.0106 0.0060 'International Tables Vol C Tables 4.2.6.8 and 6.1.1.4'

loop_
_geom_angle_atom_site_label_1
_geom_angle_atom_site_label_2
_geom_angle_atom_site_label_3
_geom_angle
O2 Mn1 O1 92.25(7)
O2 Mn1 N1 170.80(9)
O1 Mn1 N1 92.54(7)
O2 Mn1 N2 92.65(7)
O1 Mn1 N2 173.99(8)
N1 Mn1 N2 82.14(8)
O2 Mn1 O3 90.40(7)
O1 Mn1 O3 89.64(7)
N1 Mn1 O3 81.79(8)
N2 Mn1 O3 86.84(7)
O2 Mn1 Cl1 96.63(6)
O1 Mn1 Cl1 95.44(6)
N1 Mn1 Cl1 90.72(6)
N2 Mn1 Cl1 87.45(6)
O3 Mn1 Cl1 171.14(4)
C1 O1 Mn1 128.67(15)
C20 O2 Mn1 129.77(14)
C21 O3 Mn1 121.53(16)
C21 O3 H1O3 107.5
Mn1 O3 H1O3 109.0
C7 N1 C8 121.98(19)
C7 N1 Mn1 124.80(15)
C8 N1 Mn1 113.03(14)
C14 N2 C13 121.91(18)
C14 N2 Mn1 125.22(15)
C13 N2 Mn1 112.80(13)
O1 C1 C2 118.0(2)
O1 C1 C6 124.0(2)
C2 C1 C6 118.0(2)
C3 C2 C1 121.1(2)
C3 C2 H2A 119.4
C1 C2 H2A 119.4
C2 C3 C4 120.2(2)
C2 C3 H3A 119.9
C4 C3 H3A 119.9
C5 C4 C3 120.7(2)
C5 C4 Cl2 119.3(2)
C3 C4 Cl2 120.00(18)
C4 C5 C6 120.0(2)
C4 C5 H5A 120.0
C6 C5 H5A 120.0
C5 C6 C1 119.9(2)
C5 C6 C7 116.8(2)
C1 C6 C7 123.1(2)
N1 C7 C6 125.4(2)
N1 C7 H7A 117.3
C6 C7 H7A 117.3
C9 C8 C13 120.02(19)
C9 C8 N1 124.35(19)
C13 C8 N1 115.63(19)
C10 C9 C8 119.7(2)
C10 C9 H9A 120.2
C8 C9 H9A 120.2
C9 C10 C11 120.5(2)
C9 C10 H10A 119.8
C11 C10 H10A 119.8
C12 C11 C10 120.8(2)
C12 C11 H11A 119.6
C10 C11 H11A 119.6
C11 C12 C13 119.2(2)
C11 C12 H12A 120.4
C13 C12 H12A 120.4
C12 C13 C8 119.9(2)
C12 C13 N2 125.09(19)
C8 C13 N2 115.00(18)
N2 C14 C15 124.9(2)
N2 C14 H14A 117.5
C15 C14 H14A 117.6
C16 C15 C20 119.9(2)
C16 C15 C14 116.6(2)
C20 C15 C14 123.5(2)
C17 C16 C15 119.6(2)
C17 C16 H16A 120.2
C15 C16 H16A 120.2
C16 C17 C18 121.6(2)
C16 C17 Cl3 119.44(19)
C18 C17 Cl3 118.94(18)
C19 C18 C17 119.7(2)
C19 C18 H18A 120.2
C17 C18 H18A 120.2
C18 C19 C20 121.0(2)
C18 C19 H19A 119.5
C20 C19 H19A 119.5
O2 C20 C19 118.0(2)
O2 C20 C15 123.8(2)
C19 C20 C15 118.2(2)
O3 C21 H21A 109.5
O3 C21 H21B 109.5
H21A C21 H21B 109.5
O3 C21 H21C 109.5
H21A C21 H21C 109.5
H21B C21 H21C 109.5

loop_
_geom_bond_atom_site_label_1
_geom_bond_atom_site_label_2
_geom_bond_distance
Mn1 O2 1.8668(16)
Mn1 O1 1.8834(15)
Mn1 N1 1.9860(19)
Mn1 N2 2.0005(18)
Mn1 O3 2.3247(19)
Mn1 Cl1 2.5493(7)
Cl2 C4 1.743(2)
Cl3 C17 1.745(2)
O1 C1 1.317(3)
O2 C20 1.315(3)
O3 C21 1.479(3)
O3 H1O3 0.7642
N1 C7 1.296(3)
N1 C8 1.423(3)
N2 C14 1.303(3)
N2 C13 1.429(3)
C1 C2 1.408(3)
C1 C6 1.419(3)
C2 C3 1.385(3)
C2 H2A 0.9298
C3 C4 1.391(4)
C3 H3A 0.9300
C4 C5 1.372(3)
C5 C6 1.419(3)
C5 H5A 0.9300
C6 C7 1.434(3)
C7 H7A 0.9300
C8 C9 1.393(3)
C8 C13 1.399(3)
C9 C10 1.376(3)
C9 H9A 0.9300
C10 C11 1.386(3)
C10 H10A 0.9301
C11 C12 1.385(3)
C11 H11A 0.9299
C12 C13 1.396(3)
C12 H12A 0.9300
C14 C15 1.437(3)
C14 H14A 0.9302
C15 C16 1.420(3)
C15 C20 1.421(3)
C16 C17 1.364(3)
C16 H16A 0.9300
C17 C18 1.398(3)
C18 C19 1.381(3)
C18 H18A 0.9300
C19 C20 1.414(3)
C19 H19A 0.9298
C21 H21A 0.9600
C21 H21B 0.9600
C21 H21C 0.9600

loop_
_geom_hbond_atom_site_label_D
_geom_hbond_atom_site_label_H
_geom_hbond_atom_site_label_A
_geom_hbond_site_symmetry_A
_geom_hbond_distance_DH
_geom_hbond_distance_HA
_geom_hbond_distance_DA
_geom_hbond_angle_DHA
_geom_hbond_publ_flag
O3 H1O3 Cl1 1_565 0.76 2.3642 3.1093(19) 165 y
C12 H12A Cl1 3_666 0.93 2.8073 3.725(3) 170 y
C14 H14A Cl1 3_666 0.93 2.7192 3.606(3) 159 y
C2 H2A Cg3 2_646 0.93 3.0154 3.890(3) 158 y
C16 H16A Cg2 3_676 0.93 3.3453 3.880(3) 119 y
C18 H18A Cg1 2_646 0.93 2.9626 3.640(3) 131 y

loop_
_geom_torsion_atom_site_label_1
_geom_torsion_atom_site_label_2
_geom_torsion_atom_site_label_3
_geom_torsion_atom_site_label_4
_geom_torsion
O2 Mn1 O1 C1 162.1(2)
N1 Mn1 O1 C1 -10.1(2)
O3 Mn1 O1 C1 71.7(2)
Cl1 Mn1 O1 C1 -101.0(2)
O1 Mn1 O2 C20 -174.3(2)
N2 Mn1 O2 C20 2.2(2)
O3 Mn1 O2 C20 -84.6(2)
Cl1 Mn1 O2 C20 89.9(2)
O2 Mn1 O3 C21 16.48(16)
O1 Mn1 O3 C21 108.72(16)
N1 Mn1 O3 C21 -158.66(16)
N2 Mn1 O3 C21 -76.15(16)
O1 Mn1 N1 C7 12.8(2)
N2 Mn1 N1 C7 -164.4(2)
O3 Mn1 N1 C7 -76.5(2)
Cl1 Mn1 N1 C7 108.3(2)
O1 Mn1 N1 C8 -172.10(17)
N2 Mn1 N1 C8 10.70(17)
O3 Mn1 N1 C8 98.63(17)
Cl1 Mn1 N1 C8 -76.62(16)
O2 Mn1 N2 C14 1.1(2)
N1 Mn1 N2 C14 173.5(2)
O3 Mn1 N2 C14 91.4(2)
Cl1 Mn1 N2 C14 -95.4(2)
O2 Mn1 N2 C13 178.13(16)
N1 Mn1 N2 C13 -9.49(16)
O3 Mn1 N2 C13 -91.62(16)
Cl1 Mn1 N2 C13 81.60(16)
Mn1 O1 C1 C2 -177.18(18)
Mn1 O1 C1 C6 3.2(4)
O1 C1 C2 C3 179.0(2)
C6 C1 C2 C3 -1.4(4)
C1 C2 C3 C4 -0.8(4)
C2 C3 C4 C5 2.5(4)
C2 C3 C4 Cl2 -179.4(2)
C3 C4 C5 C6 -1.9(4)
Cl2 C4 C5 C6 180.0(2)
C4 C5 C6 C1 -0.4(4)
C4 C5 C6 C7 176.1(2)
O1 C1 C6 C5 -178.4(2)
C2 C1 C6 C5 2.0(4)
O1 C1 C6 C7 5.4(4)
C2 C1 C6 C7 -174.2(2)
C8 N1 C7 C6 176.2(2)
Mn1 N1 C7 C6 -9.2(4)
C5 C6 C7 N1 -178.1(2)
C1 C6 C7 N1 -1.8(4)
C7 N1 C8 C9 -15.6(4)
Mn1 N1 C8 C9 169.1(2)
C7 N1 C8 C13 165.0(2)
Mn1 N1 C8 C13 -10.2(3)
C13 C8 C9 C10 -1.4(4)
N1 C8 C9 C10 179.3(2)
C8 C9 C10 C11 0.2(4)
C9 C10 C11 C12 0.4(4)
C10 C11 C12 C13 0.1(4)
C11 C12 C13 C8 -1.3(4)
C11 C12 C13 N2 177.6(2)
C9 C8 C13 C12 1.9(4)
N1 C8 C13 C12 -178.7(2)
C9 C8 C13 N2 -177.1(2)
N1 C8 C13 N2 2.3(3)
C14 N2 C13 C12 4.8(4)
Mn1 N2 C13 C12 -172.3(2)
C14 N2 C13 C8 -176.3(2)
Mn1 N2 C13 C8 6.6(3)
C13 N2 C14 C15 -179.7(2)
Mn1 N2 C14 C15 -2.9(4)
N2 C14 C15 C16 -178.3(2)
N2 C14 C15 C20 1.7(4)
C20 C15 C16 C17 -1.8(4)
C14 C15 C16 C17 178.3(2)
C15 C16 C17 C18 0.3(4)
C15 C16 C17 Cl3 -179.2(2)
C16 C17 C18 C19 1.2(4)
Cl3 C17 C18 C19 -179.3(2)
C17 C18 C19 C20 -1.3(4)
Mn1 O2 C20 C19 176.37(18)
Mn1 O2 C20 C15 -3.8(4)
C18 C19 C20 O2 179.7(2)
C18 C19 C20 C15 -0.1(4)
C16 C15 C20 O2 -178.2(2)
C14 C15 C20 O2 1.8(4)
C16 C15 C20 C19 1.7(4)
C14 C15 C20 C19 -178.4(2)
